data_7054651
loop_
_publ_author_name
'Aaker\"oy, Christer B.'
'Wijethunga, Tharanga K.'
'Desper, John'

_publ_section_title
;
 Molecular electrostatic potential dependent selectivity of hydrogen
 bonding
;
_journal_issue 2
_journal_name_full 'New J. Chem.'
_journal_page_first 822
_journal_paper_doi 10.1039/C4NJ01324G
_journal_volume 39
_journal_year 2015
_chemical_formula_moiety
;
(C18 H16 N6) (C5 H8 O4)2
;
_chemical_formula_sum 'C28 H32 N6 O8'
_chemical_formula_weight 580.60
_chemical_name_systematic
;
TW-2B-25-SE 1,1'-di[(4-pyridyl)methyl]-2,2'-biimidazole, (HOOC-(CH2)3-COOH)2
;
_space_group_IT_number 2
_symmetry_cell_setting triclinic
_symmetry_space_group_name_Hall '-P 1'
_symmetry_space_group_name_H-M 'P -1'
_atom_sites_solution_hydrogens geom
_atom_sites_solution_primary direct
_atom_sites_solution_secondary difmap
_audit_creation_method SHELXL-97
_cell_angle_alpha 102.357(5)
_cell_angle_beta 105.996(5)
_cell_angle_gamma 93.866(5)
_cell_formula_units_Z 1
_cell_length_a 7.6142(11)
_cell_length_b 8.6608(13)
_cell_length_c 11.0348(16)
_cell_measurement_reflns_used 9911
_cell_measurement_temperature 120(2)
_cell_measurement_theta_max 32.57
_cell_measurement_theta_min 2.43
_cell_volume 677.09(17)
_computing_cell_refinement 'Bruker SAINT'
_computing_data_collection 'Bruker APEX2'
_computing_data_reduction 'Bruker SAINT'
_computing_molecular_graphics 'Bruker SHELXTL'
_computing_publication_material 'Bruker SHELXTL'
_computing_structure_refinement 'SHELXL-97 (Sheldrick, 2008)'
_computing_structure_solution 'SHELXS-97 (Sheldrick, 2008)'
_diffrn_ambient_temperature 120(2)
_diffrn_measured_fraction_theta_full 0.994
_diffrn_measured_fraction_theta_max 0.917
_diffrn_measurement_device_type 'Bruker APEX-II CCD'
_diffrn_measurement_method '\f and \w scans'
_diffrn_radiation_monochromator graphite
_diffrn_radiation_source 'fine-focus sealed tube'
_diffrn_radiation_type MoK\a
_diffrn_radiation_wavelength 0.71073
_diffrn_reflns_av_R_equivalents 0.0274
_diffrn_reflns_av_sigmaI/netI 0.0202
_diffrn_reflns_limit_h_max 11
_diffrn_reflns_limit_h_min -10
_diffrn_reflns_limit_k_max 12
_diffrn_reflns_limit_k_min -12
_diffrn_reflns_limit_l_max 16
_diffrn_reflns_limit_l_min -16
_diffrn_reflns_number 17551
_diffrn_reflns_theta_full 30.00
_diffrn_reflns_theta_max 32.68
_diffrn_reflns_theta_min 1.98
_exptl_absorpt_coefficient_mu 0.106
_exptl_absorpt_correction_T_max 0.9811
_exptl_absorpt_correction_T_min 0.9547
_exptl_absorpt_correction_type multi-scan
_exptl_absorpt_process_details SADABS
_exptl_crystal_colour bronze
_exptl_crystal_density_diffrn 1.424
_exptl_crystal_density_method 'not measured'
_exptl_crystal_description prism
_exptl_crystal_F_000 306
_exptl_crystal_size_max 0.44
_exptl_crystal_size_mid 0.36
_exptl_crystal_size_min 0.18
_refine_diff_density_max 0.430
_refine_diff_density_min -0.279
_refine_diff_density_rms 0.051
_refine_ls_extinction_method none
_refine_ls_goodness_of_fit_ref 0.973
_refine_ls_hydrogen_treatment mixed
_refine_ls_matrix_type full
_refine_ls_number_parameters 196
_refine_ls_number_reflns 4555
_refine_ls_number_restraints 0
_refine_ls_restrained_S_all 0.973
_refine_ls_R_factor_all 0.0471
_refine_ls_R_factor_gt 0.0422
_refine_ls_shift/su_max 0.001
_refine_ls_shift/su_mean 0.000
_refine_ls_structure_factor_coef Fsqd
_refine_ls_weighting_details 'calc w=1/[\s^2^(Fo^2^)+(0.0700P)^2^+0.2000P] where P=(Fo^2^+2Fc^2^)/3'
_refine_ls_weighting_scheme calc
_refine_ls_wR_factor_gt 0.1184
_refine_ls_wR_factor_ref 0.1231
_reflns_number_gt 4015
_reflns_number_total 4555
_reflns_threshold_expression >2sigma(I)
_cod_data_source_file c4nj01324g2.cif
_cod_data_source_block A1:Glu
_cod_depositor_comments
;
The following automatic conversions were performed:

'_symmetry_cell_setting' value 'Triclinic' changed to 'triclinic'
according to
/usr/data/users/saulius/crontab/automatic-downloads/current/RSC/lib/dictionaries/cif_core.dic
dictionary named 'cif_core.dic' version 2.4.2 from 2011-04-26.

Automatic conversion script
Id: cif_fix_values 3008 2015-01-20 13:52:24Z robertas 
;
_cod_original_sg_symbol_H-M P-1
_cod_database_code 7054651

loop_
_symmetry_equiv_pos_as_xyz
'x, y, z'
'-x, -y, -z'

loop_
_atom_site_label
_atom_site_type_symbol
_atom_site_fract_x
_atom_site_fract_y
_atom_site_fract_z
_atom_site_U_iso_or_equiv
_atom_site_adp_type
_atom_site_occupancy
_atom_site_symmetry_multiplicity
_atom_site_calc_flag
_atom_site_refinement_flags
N11 N 0.62007(10) -0.07810(9) 0.14224(7) 0.01813(14) Uani 1 1 d .
C12 C 0.59062(11) -0.00993(10) 0.03860(8) 0.01752(16) Uani 1 1 d .
N13 N 0.74821(10) 0.03259(9) 0.01722(7) 0.02097(16) Uani 1 1 d .
C14 C 0.88328(12) -0.00848(11) 0.11157(9) 0.02223(18) Uani 1 1 d .
H14 H 1.0115 0.0079 0.1212 0.027 Uiso 1 1 calc R
C15 C 0.80773(12) -0.07603(11) 0.18939(9) 0.02077(17) Uani 1 1 d .
H15 H 0.8716 -0.1141 0.2617 0.025 Uiso 1 1 calc R
N21 N 0.34290(11) 0.23526(9) 0.47119(8) 0.02235(16) Uani 1 1 d .
C22 C 0.48093(13) 0.26575(11) 0.42259(9) 0.02372(18) Uani 1 1 d .
H22 H 0.5458 0.3707 0.4493 0.028 Uiso 1 1 calc R
C23 C 0.53381(13) 0.15204(10) 0.33550(9) 0.02138(17) Uani 1 1 d .
H23 H 0.6320 0.1789 0.3030 0.026 Uiso 1 1 calc R
C24 C 0.44088(11) -0.00156(10) 0.29676(8) 0.01697(15) Uani 1 1 d .
C25 C 0.29974(12) -0.03482(10) 0.34897(8) 0.02011(17) Uani 1 1 d .
H25 H 0.2350 -0.1395 0.3260 0.024 Uiso 1 1 calc R
C26 C 0.25506(12) 0.08604(11) 0.43446(9) 0.02183(17) Uani 1 1 d .
H26 H 0.1577 0.0623 0.4688 0.026 Uiso 1 1 calc R
C27 C 0.48843(12) -0.13347(10) 0.20283(8) 0.01947(16) Uani 1 1 d .
H27A H 0.5404 -0.2135 0.2495 0.023 Uiso 1 1 calc R
H27B H 0.3740 -0.1869 0.1340 0.023 Uiso 1 1 calc R
C31 C 0.07456(12) 0.42435(10) 0.64038(8) 0.02010(17) Uani 1 1 d .
O31 O 0.21847(10) 0.47089(9) 0.60585(8) 0.02933(17) Uani 1 1 d .
H31 H 0.259(2) 0.3801(18) 0.5604(15) 0.035 Uiso 1 1 d .
O32 O 0.00288(10) 0.28694(8) 0.61021(7) 0.02753(16) Uani 1 1 d .
C32 C 0.01185(13) 0.55953(10) 0.72141(9) 0.02116(17) Uani 1 1 d .
H32A H -0.0385 0.6329 0.6670 0.025 Uiso 1 1 calc R
H32B H 0.1195 0.6200 0.7932 0.025 Uiso 1 1 calc R
C33 C -0.13427(13) 0.50327(11) 0.77832(9) 0.02256(18) Uani 1 1 d .
H33A H -0.0919 0.4180 0.8220 0.027 Uiso 1 1 calc R
H33B H -0.2495 0.4580 0.7074 0.027 Uiso 1 1 calc R
C34 C -0.17279(14) 0.64054(11) 0.87603(10) 0.02430(18) Uani 1 1 d .
H34A H -0.0573 0.6873 0.9463 0.029 Uiso 1 1 calc R
H34B H -0.2180 0.7249 0.8321 0.029 Uiso 1 1 calc R
C35 C -0.31430(13) 0.58195(11) 0.93311(9) 0.02252(18) Uani 1 1 d .
O35 O -0.47807(11) 0.61987(11) 0.88919(9) 0.03519(19) Uani 1 1 d .
H35 H -0.554(2) 0.5790(19) 0.9213(16) 0.042 Uiso 1 1 d .
O36 O -0.27839(11) 0.50049(11) 1.01252(9) 0.0368(2) Uani 1 1 d .

loop_
_atom_site_aniso_label
_atom_site_aniso_U_11
_atom_site_aniso_U_22
_atom_site_aniso_U_33
_atom_site_aniso_U_23
_atom_site_aniso_U_13
_atom_site_aniso_U_12
N11 0.0182(3) 0.0207(3) 0.0176(3) 0.0048(2) 0.0082(3) 0.0041(2)
C12 0.0178(4) 0.0195(3) 0.0167(3) 0.0033(3) 0.0080(3) 0.0036(3)
N13 0.0176(3) 0.0269(4) 0.0205(3) 0.0057(3) 0.0088(3) 0.0039(3)
C14 0.0171(4) 0.0281(4) 0.0220(4) 0.0044(3) 0.0076(3) 0.0043(3)
C15 0.0188(4) 0.0242(4) 0.0197(4) 0.0046(3) 0.0062(3) 0.0061(3)
N21 0.0229(4) 0.0237(4) 0.0232(4) 0.0047(3) 0.0118(3) 0.0040(3)
C22 0.0277(4) 0.0191(4) 0.0272(4) 0.0037(3) 0.0147(4) 0.0010(3)
C23 0.0231(4) 0.0199(4) 0.0245(4) 0.0049(3) 0.0133(3) 0.0009(3)
C24 0.0170(3) 0.0195(4) 0.0162(3) 0.0059(3) 0.0065(3) 0.0028(3)
C25 0.0187(4) 0.0215(4) 0.0208(4) 0.0052(3) 0.0079(3) -0.0006(3)
C26 0.0192(4) 0.0270(4) 0.0218(4) 0.0061(3) 0.0102(3) 0.0020(3)
C27 0.0225(4) 0.0184(3) 0.0200(4) 0.0052(3) 0.0099(3) 0.0022(3)
C31 0.0223(4) 0.0211(4) 0.0195(4) 0.0067(3) 0.0090(3) 0.0033(3)
O31 0.0307(4) 0.0239(3) 0.0366(4) 0.0004(3) 0.0220(3) -0.0022(3)
O32 0.0327(4) 0.0198(3) 0.0353(4) 0.0058(3) 0.0196(3) 0.0020(3)
C32 0.0242(4) 0.0196(4) 0.0218(4) 0.0044(3) 0.0107(3) 0.0028(3)
C33 0.0243(4) 0.0214(4) 0.0227(4) 0.0020(3) 0.0109(3) 0.0013(3)
C34 0.0270(4) 0.0214(4) 0.0266(4) 0.0026(3) 0.0142(4) 0.0016(3)
C35 0.0245(4) 0.0208(4) 0.0220(4) 0.0003(3) 0.0103(3) 0.0025(3)
O35 0.0246(4) 0.0486(5) 0.0411(4) 0.0234(4) 0.0135(3) 0.0084(3)
O36 0.0270(4) 0.0493(5) 0.0455(5) 0.0274(4) 0.0160(3) 0.0101(3)

loop_
_atom_type_symbol
_atom_type_description
_atom_type_scat_dispersion_real
_atom_type_scat_dispersion_imag
_atom_type_scat_source
C C 0.0033 0.0016 'International Tables Vol C Tables 4.2.6.8 and 6.1.1.4'
H H 0.0000 0.0000 'International Tables Vol C Tables 4.2.6.8 and 6.1.1.4'
N N 0.0061 0.0033 'International Tables Vol C Tables 4.2.6.8 and 6.1.1.4'
O O 0.0106 0.0060 'International Tables Vol C Tables 4.2.6.8 and 6.1.1.4'

loop_
_geom_angle_atom_site_label_1
_geom_angle_atom_site_label_2
_geom_angle_atom_site_label_3
_geom_angle
_geom_angle_site_symmetry_3
C12 N11 C15 106.67(7) .
C12 N11 C27 129.44(7) .
C15 N11 C27 123.74(7) .
N13 C12 N11 111.27(7) .
N13 C12 C12 124.91(10) 2_655
N11 C12 C12 123.81(9) 2_655
C12 N13 C14 105.36(7) .
C15 C14 N13 110.50(8) .
C15 C14 H14 124.7 .
N13 C14 H14 124.7 .
C14 C15 N11 106.19(8) .
C14 C15 H15 126.9 .
N11 C15 H15 126.9 .
C26 N21 C22 117.57(7) .
N21 C22 C23 123.36(8) .
N21 C22 H22 118.3 .
C23 C22 H22 118.3 .
C24 C23 C22 118.73(8) .
C24 C23 H23 120.6 .
C22 C23 H23 120.6 .
C23 C24 C25 118.18(8) .
C23 C24 C27 122.69(7) .
C25 C24 C27 119.12(7) .
C26 C25 C24 119.26(8) .
C26 C25 H25 120.4 .
C24 C25 H25 120.4 .
N21 C26 C25 122.87(8) .
N21 C26 H26 118.6 .
C25 C26 H26 118.6 .
N11 C27 C24 113.35(7) .
N11 C27 H27A 108.9 .
C24 C27 H27A 108.9 .
N11 C27 H27B 108.9 .
C24 C27 H27B 108.9 .
H27A C27 H27B 107.7 .
O32 C31 O31 123.07(8) .
O32 C31 C32 124.20(8) .
O31 C31 C32 112.73(8) .
C31 O31 H31 109.8(9) .
C31 C32 C33 112.83(7) .
C31 C32 H32A 109.0 .
C33 C32 H32A 109.0 .
C31 C32 H32B 109.0 .
C33 C32 H32B 109.0 .
H32A C32 H32B 107.8 .
C32 C33 C34 111.13(7) .
C32 C33 H33A 109.4 .
C34 C33 H33A 109.4 .
C32 C33 H33B 109.4 .
C34 C33 H33B 109.4 .
H33A C33 H33B 108.0 .
C35 C34 C33 110.32(7) .
C35 C34 H34A 109.6 .
C33 C34 H34A 109.6 .
C35 C34 H34B 109.6 .
C33 C34 H34B 109.6 .
H34A C34 H34B 108.1 .
O36 C35 O35 122.72(9) .
O36 C35 C34 122.10(9) .
O35 C35 C34 115.14(9) .
C35 O35 H35 111.1(11) .

loop_
_geom_bond_atom_site_label_1
_geom_bond_atom_site_label_2
_geom_bond_distance
_geom_bond_site_symmetry_2
N11 C12 1.3684(11) .
N11 C15 1.3768(11) .
N11 C27 1.4572(10) .
C12 N13 1.3284(11) .
C12 C12 1.4513(17) 2_655
N13 C14 1.3733(12) .
C14 C15 1.3610(12) .
C14 H14 0.9500 .
C15 H15 0.9500 .
N21 C26 1.3386(12) .
N21 C22 1.3399(11) .
C22 C23 1.3846(12) .
C22 H22 0.9500 .
C23 C24 1.3842(12) .
C23 H23 0.9500 .
C24 C25 1.3929(11) .
C24 C27 1.5055(11) .
C25 C26 1.3797(12) .
C25 H25 0.9500 .
C26 H26 0.9500 .
C27 H27A 0.9900 .
C27 H27B 0.9900 .
C31 O32 1.2115(11) .
C31 O31 1.3208(11) .
C31 C32 1.5036(12) .
O31 H31 0.958(15) .
C32 C33 1.5207(12) .
C32 H32A 0.9900 .
C32 H32B 0.9900 .
C33 C34 1.5279(12) .
C33 H33A 0.9900 .
C33 H33B 0.9900 .
C34 C35 1.5008(12) .
C34 H34A 0.9900 .
C34 H34B 0.9900 .
C35 O36 1.2243(12) .
C35 O35 1.2993(12) .
O35 H35 0.851(17) .

loop_
_geom_hbond_atom_site_label_D
_geom_hbond_atom_site_label_H
_geom_hbond_atom_site_label_A
_geom_hbond_distance_DH
_geom_hbond_distance_HA
_geom_hbond_distance_DA
_geom_hbond_angle_DHA
_geom_hbond_site_symmetry_A
O31 H31 N21 0.958(15) 1.695(15) 2.6475(10) 172.9(14) .
O35 H35 O36 0.851(17) 1.802(17) 2.6520(11) 177.3(16) 2_467

loop_
_geom_torsion_atom_site_label_1
_geom_torsion_atom_site_label_2
_geom_torsion_atom_site_label_3
_geom_torsion_atom_site_label_4
_geom_torsion
_geom_torsion_site_symmetry_1
_geom_torsion_site_symmetry_4
C15 N11 C12 N13 0.82(9) . .
C27 N11 C12 N13 176.42(8) . .
C15 N11 C12 C12 179.79(10) . 2_655
C27 N11 C12 C12 -4.61(15) . 2_655
N11 C12 N13 C14 -0.63(10) . .
C12 C12 N13 C14 -179.59(10) 2_655 .
C12 N13 C14 C15 0.20(10) . .
N13 C14 C15 N11 0.29(10) . .
C12 N11 C15 C14 -0.65(9) . .
C27 N11 C15 C14 -176.56(7) . .
C26 N21 C22 C23 1.18(15) . .
N21 C22 C23 C24 -0.44(15) . .
C22 C23 C24 C25 -0.87(13) . .
C22 C23 C24 C27 -179.84(8) . .
C23 C24 C25 C26 1.40(13) . .
C27 C24 C25 C26 -179.60(8) . .
C22 N21 C26 C25 -0.62(14) . .
C24 C25 C26 N21 -0.67(14) . .
C12 N11 C27 C24 -81.37(11) . .
C15 N11 C27 C24 93.56(10) . .
C23 C24 C27 N11 -9.03(12) . .
C25 C24 C27 N11 172.02(7) . .
O32 C31 C32 C33 8.18(13) . .
O31 C31 C32 C33 -171.29(8) . .
C31 C32 C33 C34 171.35(8) . .
C32 C33 C34 C35 -178.81(8) . .
C33 C34 C35 O36 73.35(12) . .
C33 C34 C35 O35 -104.65(10) . .
